data_4321780
loop_
_publ_author_name
'Dieter Sellmann'
'J\"urgen Utz'
'Frank W. Heinemann'

_publ_contact_author
; 
        Prof. Dr. D. Sellmann 
        Institut f\"ur Anorganische Chemie II 
        Universit\"at Erlangen-N\"urnberg 
        Egerlandstr. 1 
        D-91058 Erlangen 
        Bundesrepublik Deutschland 
;
_publ_contact_author_email SELLMANN@ANORGANIK.CHEMIE.UNI-ERLANGEN.DE
_publ_contact_author_fax '049 9131 85-7367'
_publ_contact_author_phone '049 9131 85-7360'
_publ_section_title
;
 Transition-Metal Complexes with Sulfur Ligands. 132.1 Electron-Rich Fe
 and Ru Complexes with [MN~2~S~3~] Cores Containing the New Pentadentate
 Ligand 'N~2~H~2~S~3~'^2-^ (= 2,2'-Bis(2-mercaptophenylamino)diethyl
 Sulfide(2-))
;
_journal_name_full 'Inorganic Chemistry'
_journal_page_first 459
_journal_page_last 466
_journal_paper_doi 10.1021/ic980383q
_journal_volume 38
_journal_year 1999
_chemical_formula_sum 'C36 H52 Fe2 N4 O4 S6'
_chemical_formula_weight 908.88
_chemical_name_systematic
; 
 ? 
;
_space_group_IT_number 2
_symmetry_cell_setting triclinic
_symmetry_space_group_name_Hall '-P 1'
_symmetry_space_group_name_H-M 'P -1'
_atom_sites_solution_hydrogens difmap
_atom_sites_solution_primary direct
_atom_sites_solution_secondary difmap
_audit_creation_method SHELXL
_cell_angle_alpha 114.01(4)
_cell_angle_beta 95.03(3)
_cell_angle_gamma 95.23(3)
_cell_formula_units_Z 1
_cell_length_a 9.763(3)
_cell_length_b 10.255(4)
_cell_length_c 11.607(6)
_cell_measurement_reflns_used 18
_cell_measurement_temperature 200(2)
_cell_measurement_theta_max 17.6
_cell_measurement_theta_min 16.7
_cell_volume 1047.1(8)
_computing_cell_refinement 'P3 (Siemens Analytical X-Ray Instr., 1989)'
_computing_data_collection 'P3 (Siemens Analytical X-Ray Instr., 1989)'
_computing_data_reduction 'XDISK (Siemens Analytical X-Ray Instr. , 1989)'
_computing_molecular_graphics 'XP 5.03 (Siemens Analytical X-Ray Instr, 1994)'
_computing_publication_material 'CIFTAB (Sheldrick, 1993)'
_computing_structure_refinement 'SHELXL-93 (Sheldrick, 1993)'
_computing_structure_solution 'SHELTL PLUS 4.21/V (Siemens An. X-Ray Instr., 1990)'
_diffrn_ambient_temperature 200(2)
_diffrn_measurement_device 'Siemens P4'
_diffrn_measurement_method 'profile data from \w-scans'
_diffrn_radiation_monochromator graphite
_diffrn_radiation_source 'fine-focus sealed tube'
_diffrn_radiation_type MoK\a
_diffrn_radiation_wavelength 0.71073
_diffrn_reflns_av_R_equivalents 0.0230
_diffrn_reflns_av_sigmaI/netI 0.0370
_diffrn_reflns_limit_h_max 3
_diffrn_reflns_limit_h_min -11
_diffrn_reflns_limit_k_max 11
_diffrn_reflns_limit_k_min -11
_diffrn_reflns_limit_l_max 13
_diffrn_reflns_limit_l_min -13
_diffrn_reflns_number 4287
_diffrn_reflns_theta_max 24.05
_diffrn_reflns_theta_min 2.20
_diffrn_standards_interval_count 100
_diffrn_standards_number 3
_exptl_absorpt_coefficient_mu 1.034
_exptl_crystal_colour black
_exptl_crystal_density_diffrn 1.441
_exptl_crystal_description column
_exptl_crystal_F_000 476
_exptl_crystal_size_max 0.50
_exptl_crystal_size_mid 0.50
_exptl_crystal_size_min 0.50
_refine_diff_density_max 0.626
_refine_diff_density_min -0.689
_refine_diff_density_rms 0.071
_refine_ls_extinction_method none
_refine_ls_goodness_of_fit_all 1.081
_refine_ls_goodness_of_fit_obs 1.183
_refine_ls_hydrogen_treatment refall
_refine_ls_matrix_type full
_refine_ls_number_parameters 339
_refine_ls_number_reflns 3291
_refine_ls_number_restraints 0
_refine_ls_restrained_S_all 1.081
_refine_ls_restrained_S_obs 1.183
_refine_ls_R_factor_all 0.0435
_refine_ls_R_factor_obs 0.0360
_refine_ls_shift/esd_max 4.143
_refine_ls_shift/esd_mean 0.071
_refine_ls_structure_factor_coef Fsqd
_refine_ls_weighting_details 'w=1/[\s^2^(Fo^2^)+(0.0693P)^2^+0.0000P] where P=(Fo^2^+2Fc^2^)/3'
_refine_ls_weighting_scheme calc
_refine_ls_wR_factor_all 0.1052
_refine_ls_wR_factor_obs 0.1026
_reflns_number_observed 2677
_reflns_number_total 3291
_reflns_observed_criterion >2sigma(I)
_cod_data_source_file ic980383q_2.cif
_cod_data_source_block ju36
_cod_depositor_comments
;
The following automatic conversions were performed:

'_refine_ls_weighting_scheme' value 'calc
w=1/[\s^2^(Fo^2^)+(0.0693P)^2^+0.0000P] where P=(Fo^2^+2Fc^2^)/3' was
changed to 'calc'. New tag '_refine_ls_weighting_details' was
created. The value of the new tag was set to
'w=1/[\s^2^(Fo^2^)+(0.0693P)^2^+0.0000P] where P=(Fo^2^+2Fc^2^)/3'.

Automatic conversion script
Id: cif_fix_values 3143 2015-03-26 13:38:13Z robertas 
;
_cod_database_code 4321780

loop_
_symmetry_equiv_pos_as_xyz
'x, y, z'
'-x, -y, -z'

loop_
_atom_site_aniso_label
_atom_site_aniso_U_11
_atom_site_aniso_U_22
_atom_site_aniso_U_33
_atom_site_aniso_U_23
_atom_site_aniso_U_13
_atom_site_aniso_U_12
Fe1 0.0263(3) 0.0209(2) 0.0284(3) 0.0093(2) 0.0096(2) 0.0062(2)
S1 0.0259(4) 0.0372(5) 0.0322(5) 0.0106(4) 0.0086(3) 0.0101(3)
S2 0.0270(4) 0.0255(4) 0.0296(4) 0.0141(3) 0.0082(3) 0.0046(3)
S3 0.0446(5) 0.0236(4) 0.0452(5) 0.0162(4) 0.0173(4) 0.0083(4)
O1 0.086(2) 0.053(2) 0.069(2) 0.022(2) 0.022(2) 0.032(2)
O2 0.063(2) 0.081(2) 0.063(2) 0.028(2) -0.004(2) 0.001(2)
N1 0.021(2) 0.0275(14) 0.037(2) 0.0111(12) 0.0087(12) 0.0067(12)
N2 0.0291(15) 0.0205(13) 0.030(2) 0.0098(12) 0.0088(12) 0.0028(11)
C1 0.099(5) 0.063(3) 0.058(3) 0.024(3) 0.012(3) 0.022(3)
C2 0.064(4) 0.117(5) 0.074(4) 0.019(4) 0.004(3) 0.049(4)
C10 0.028(2) 0.025(2) 0.031(2) 0.0043(14) 0.0102(14) 0.0062(13)
C11 0.032(2) 0.038(2) 0.035(2) 0.010(2) 0.013(2) 0.002(2)
C12 0.050(2) 0.031(2) 0.043(2) 0.011(2) 0.026(2) 0.005(2)
C13 0.048(2) 0.043(2) 0.038(2) 0.020(2) 0.015(2) 0.016(2)
C14 0.034(2) 0.039(2) 0.037(2) 0.015(2) 0.010(2) 0.011(2)
C15 0.029(2) 0.025(2) 0.024(2) 0.0063(13) 0.0083(13) 0.0059(13)
C16 0.036(2) 0.024(2) 0.035(2) 0.0042(15) 0.013(2) 0.0055(14)
C17 0.043(2) 0.022(2) 0.052(2) 0.008(2) 0.017(2) 0.003(2)
C20 0.031(2) 0.0234(15) 0.024(2) 0.0096(12) 0.0085(13) 0.0075(13)
C21 0.042(2) 0.026(2) 0.031(2) 0.0129(14) 0.0082(15) 0.0077(15)
C22 0.045(2) 0.032(2) 0.038(2) 0.014(2) 0.006(2) 0.016(2)
C23 0.033(2) 0.038(2) 0.039(2) 0.011(2) 0.004(2) 0.016(2)
C24 0.030(2) 0.030(2) 0.033(2) 0.0072(15) 0.0092(14) 0.0038(15)
C25 0.031(2) 0.0205(14) 0.022(2) 0.0051(12) 0.0081(13) 0.0077(12)
C26 0.032(2) 0.027(2) 0.042(2) 0.013(2) 0.018(2) 0.0040(14)
C27 0.048(2) 0.028(2) 0.047(2) 0.017(2) 0.024(2) 0.004(2)

loop_
_atom_site_label
_atom_site_type_symbol
_atom_site_fract_x
_atom_site_fract_y
_atom_site_fract_z
_atom_site_U_iso_or_equiv
_atom_site_thermal_displace_type
_atom_site_occupancy
_atom_site_calc_flag
_atom_site_refinement_flags
_atom_site_disorder_group
Fe1 Fe 0.04415(4) 0.15500(4) 0.12951(4) 0.0250(2) Uani 1 d . .
S1 S -0.18166(8) 0.19513(9) 0.19918(8) 0.0324(2) Uani 1 d . .
S2 S 0.02311(8) -0.09568(8) 0.10250(7) 0.0261(2) Uani 1 d . .
S3 S 0.15793(9) 0.39824(8) 0.14354(9) 0.0362(2) Uani 1 d . .
O1 O -0.3369(4) 0.4760(3) 0.2665(3) 0.0680(9) Uani 1 d . .
O2 O 0.3893(4) 0.3326(4) 0.4919(4) 0.0711(9) Uani 1 d . .
N1 N 0.1076(3) 0.2750(3) 0.3415(3) 0.0290(6) Uani 1 d . .
N2 N 0.2640(3) 0.0983(3) 0.0855(3) 0.0267(6) Uani 1 d . .
C1 C -0.2848(8) 0.5284(7) 0.1830(6) 0.0727(15) Uani 1 d . .
C2 C 0.4393(7) 0.2172(8) 0.5133(6) 0.090(2) Uani 1 d . .
C10 C -0.1328(3) 0.1860(3) 0.3449(3) 0.0301(7) Uani 1 d . .
C11 C -0.2289(4) 0.1375(4) 0.4068(3) 0.0363(8) Uani 1 d . .
C12 C -0.1879(4) 0.1262(4) 0.5194(4) 0.0413(9) Uani 1 d . .
C13 C -0.0520(4) 0.1636(4) 0.5745(4) 0.0405(9) Uani 1 d . .
C14 C 0.0454(4) 0.2133(4) 0.5161(3) 0.0360(8) Uani 1 d . .
C15 C 0.0060(3) 0.2236(3) 0.4020(3) 0.0264(7) Uani 1 d . .
C16 C 0.1173(4) 0.4331(3) 0.3836(3) 0.0341(8) Uani 1 d . .
C17 C 0.2176(4) 0.4849(4) 0.3126(4) 0.0410(9) Uani 1 d . .
C20 C 0.2010(3) -0.1136(3) 0.1256(3) 0.0259(7) Uani 1 d . .
C21 C 0.2380(4) -0.2276(3) 0.1514(3) 0.0324(7) Uani 1 d . .
C22 C 0.3771(4) -0.2379(4) 0.1800(3) 0.0379(8) Uani 1 d . .
C23 C 0.4789(4) -0.1346(4) 0.1829(3) 0.0380(8) Uani 1 d . .
C24 C 0.4443(4) -0.0234(4) 0.1528(3) 0.0328(7) Uani 1 d . .
C25 C 0.3061(3) -0.0119(3) 0.1235(3) 0.0253(6) Uani 1 d . .
C26 C 0.3705(4) 0.2248(3) 0.1191(4) 0.0334(8) Uani 1 d . .
C27 C 0.3127(4) 0.3327(4) 0.0763(4) 0.0393(8) Uani 1 d . .
H1B H -0.2987(60) 0.3971(62) 0.2618(53) 0.104(20) Uiso 1 d . .
H2B H 0.3948(82) 0.4131(88) 0.5680(77) 0.182(33) Uiso 1 d . .
H1A H 0.1768(33) 0.2568(31) 0.3549(28) 0.010(8) Uiso 1 d . .
H2A H 0.2415(34) 0.0642(33) 0.0104(33) 0.020(9) Uiso 1 d . .
H1C H -0.2983(64) 0.4666(66) 0.0975(62) 0.104(21) Uiso 1 d . .
H1D H -0.3022(69) 0.6213(76) 0.2015(61) 0.127(24) Uiso 1 d . .
H1E H -0.1843(63) 0.5500(58) 0.1904(52) 0.090(19) Uiso 1 d . .
H2C H 0.4454(83) 0.1451(87) 0.4234(80) 0.169(32) Uiso 1 d . .
H2D H 0.5361(80) 0.2435(72) 0.5463(66) 0.138(25) Uiso 1 d . .
H2E H 0.3689(67) 0.1936(62) 0.5873(57) 0.210(22) Uiso 1 d . .
H11 H -0.3202(44) 0.1077(40) 0.3685(36) 0.048(11) Uiso 1 d . .
H12 H -0.2494(42) 0.0892(40) 0.5543(36) 0.046(11) Uiso 1 d . .
H13 H -0.0160(48) 0.1526(44) 0.6447(41) 0.062(13) Uiso 1 d . .
H14 H 0.1418(41) 0.2470(38) 0.5533(35) 0.045(10) Uiso 1 d . .
H16A H 0.0267(41) 0.4489(36) 0.3596(33) 0.039(10) Uiso 1 d . .
H16B H 0.1450(38) 0.4876(37) 0.4826(36) 0.044(10) Uiso 1 d . .
H17A H 0.2226(40) 0.5883(43) 0.3385(35) 0.050(11) Uiso 1 d . .
H17B H 0.3074(42) 0.4656(39) 0.3273(35) 0.042(10) Uiso 1 d . .
H21 H 0.1632(40) -0.3004(40) 0.1523(35) 0.047(10) Uiso 1 d . .
H22 H 0.4036(36) -0.3203(37) 0.1996(33) 0.040(10) Uiso 1 d . .
H23 H 0.5658(42) -0.1379(38) 0.2001(34) 0.039(10) Uiso 1 d . .
H24 H 0.5094(38) 0.0416(37) 0.1518(33) 0.036(10) Uiso 1 d . .
H26A H 0.3987(33) 0.2667(33) 0.2147(32) 0.027(8) Uiso 1 d . .
H26B H 0.4511(36) 0.1988(34) 0.0761(32) 0.032(9) Uiso 1 d . .
H27A H 0.3870(42) 0.4177(43) 0.1043(36) 0.050(11) Uiso 1 d . .
H27B H 0.2861(49) 0.2949(48) -0.0153(46) 0.072(15) Uiso 1 d . .

loop_
_atom_type_symbol
_atom_type_description
_atom_type_scat_dispersion_real
_atom_type_scat_dispersion_imag
_atom_type_scat_source
C C 0.0033 0.0016 'International Tables Vol C Tables 4.2.6.8 and 6.1.1.4'
H H 0.0000 0.0000 'International Tables Vol C Tables 4.2.6.8 and 6.1.1.4'
N N 0.0061 0.0033 'International Tables Vol C Tables 4.2.6.8 and 6.1.1.4'
S S 0.1246 0.1234 'International Tables Vol C Tables 4.2.6.8 and 6.1.1.4'
Fe Fe 0.3463 0.8444 'International Tables Vol C Tables 4.2.6.8 and 6.1.1.4'
O O 0.0106 0.0060 'International Tables Vol C Tables 4.2.6.8 and 6.1.1.4'

loop_
_geom_angle_atom_site_label_1
_geom_angle_atom_site_label_2
_geom_angle_atom_site_label_3
_geom_angle
_geom_angle_site_symmetry_1
_geom_angle_site_symmetry_3
_geom_angle_publ_flag
N1 Fe1 N2 94.92(11) . . ?
N1 Fe1 S1 79.79(9) . . ?
N2 Fe1 S1 170.58(7) . . ?
N1 Fe1 S2 101.52(8) . . ?
N2 Fe1 S2 78.34(7) . . ?
S1 Fe1 S2 94.98(4) . . ?
N1 Fe1 S2 163.04(7) . 2 ?
N2 Fe1 S2 88.84(8) . 2 ?
S1 Fe1 S2 98.48(4) . 2 ?
S2 Fe1 S2 95.44(5) . 2 ?
N1 Fe1 S3 79.41(8) . . ?
N2 Fe1 S3 80.37(7) . . ?
S1 Fe1 S3 106.05(4) . . ?
S2 Fe1 S3 158.70(3) . . ?
S2 Fe1 S3 84.94(5) 2 . ?
C10 S1 Fe1 93.79(11) . . ?
C20 S2 Fe1 99.88(10) . . ?
C20 S2 Fe1 107.95(11) . 2 ?
Fe1 S2 Fe1 84.56(5) . 2 ?
C17 S3 C27 103.0(2) . . ?
C17 S3 Fe1 98.79(12) . . ?
C27 S3 Fe1 96.01(12) . . ?
C15 N1 C16 111.2(3) . . ?
C15 N1 Fe1 107.1(2) . . ?
C16 N1 Fe1 111.8(2) . . ?
C25 N2 C26 115.3(3) . . ?
C25 N2 Fe1 113.9(2) . . ?
C26 N2 Fe1 114.3(2) . . ?
C15 C10 C11 117.3(3) . . ?
C15 C10 S1 120.7(2) . . ?
C11 C10 S1 122.0(3) . . ?
C12 C11 C10 121.3(3) . . ?
C13 C12 C11 120.8(3) . . ?
C12 C13 C14 119.2(4) . . ?
C13 C14 C15 120.6(3) . . ?
C14 C15 C10 120.8(3) . . ?
C14 C15 N1 120.4(3) . . ?
C10 C15 N1 118.8(3) . . ?
N1 C16 C17 110.9(3) . . ?
C16 C17 S3 109.8(3) . . ?
C21 C20 C25 118.9(3) . . ?
C21 C20 S2 119.4(2) . . ?
C25 C20 S2 121.6(2) . . ?
C20 C21 C22 120.7(3) . . ?
C23 C22 C21 119.9(3) . . ?
C22 C23 C24 120.3(3) . . ?
C23 C24 C25 120.5(3) . . ?
C24 C25 C20 119.6(3) . . ?
C24 C25 N2 122.9(3) . . ?
C20 C25 N2 117.4(3) . . ?
N2 C26 C27 110.0(3) . . ?
C26 C27 S3 114.7(2) . . ?

loop_
_geom_bond_atom_site_label_1
_geom_bond_atom_site_label_2
_geom_bond_distance
_geom_bond_site_symmetry_2
_geom_bond_publ_flag
Fe1 N1 2.254(3) . ?
Fe1 N2 2.321(3) . ?
Fe1 S1 2.4271(12) . ?
Fe1 S2 2.4466(13) . ?
Fe1 S2 2.517(2) 2 ?
Fe1 S3 2.5720(14) . ?
S1 C10 1.758(3) . ?
S2 C20 1.771(3) . ?
S2 Fe1 2.517(2) 2 ?
S3 C17 1.807(4) . ?
S3 C27 1.819(4) . ?
O1 C1 1.396(6) . ?
O2 C2 1.423(7) . ?
N1 C15 1.443(4) . ?
N1 C16 1.482(4) . ?
N2 C25 1.449(4) . ?
N2 C26 1.478(4) . ?
C10 C15 1.401(5) . ?
C10 C11 1.403(5) . ?
C11 C12 1.387(5) . ?
C12 C13 1.370(5) . ?
C13 C14 1.388(5) . ?
C14 C15 1.395(5) . ?
C16 C17 1.524(5) . ?
C20 C21 1.390(4) . ?
C20 C25 1.404(4) . ?
C21 C22 1.393(5) . ?
C22 C23 1.372(5) . ?
C23 C24 1.382(5) . ?
C24 C25 1.389(5) . ?
C26 C27 1.517(5) . ?

loop_
_geom_torsion_atom_site_label_1
_geom_torsion_atom_site_label_2
_geom_torsion_atom_site_label_3
_geom_torsion_atom_site_label_4
_geom_torsion
_geom_torsion_site_symmetry_1
_geom_torsion_site_symmetry_2
_geom_torsion_site_symmetry_3
_geom_torsion_site_symmetry_4
_geom_torsion_publ_flag
N1 Fe1 S1 C10 -32.05(13) . . . . ?
N2 Fe1 S1 C10 24.4(5) . . . . ?
S2 Fe1 S1 C10 68.79(11) . . . . ?
S2 Fe1 S1 C10 165.06(10) 2 . . . ?
S3 Fe1 S1 C10 -107.80(11) . . . . ?
N1 Fe1 S2 C20 -73.08(13) . . . . ?
N2 Fe1 S2 C20 19.63(13) . . . . ?
S1 Fe1 S2 C20 -153.66(10) . . . . ?
S2 Fe1 S2 C20 107.31(11) 2 . . . ?
S3 Fe1 S2 C20 17.29(14) . . . . ?
N1 Fe1 S2 Fe1 179.60(8) . . . 2 ?
N2 Fe1 S2 Fe1 -87.68(9) . . . 2 ?
S1 Fe1 S2 Fe1 99.03(5) . . . 2 ?
S2 Fe1 S2 Fe1 0.0 2 . . 2 ?
S3 Fe1 S2 Fe1 -90.02(10) . . . 2 ?
N1 Fe1 S3 C17 3.9(2) . . . . ?
N2 Fe1 S3 C17 -93.0(2) . . . . ?
S1 Fe1 S3 C17 79.94(14) . . . . ?
S2 Fe1 S3 C17 -90.7(2) . . . . ?
S2 Fe1 S3 C17 177.33(14) 2 . . . ?
N1 Fe1 S3 C27 108.1(2) . . . . ?
N2 Fe1 S3 C27 11.2(2) . . . . ?
S1 Fe1 S3 C27 -175.91(14) . . . . ?
S2 Fe1 S3 C27 13.5(2) . . . . ?
S2 Fe1 S3 C27 -78.53(15) 2 . . . ?
N2 Fe1 N1 C15 -132.8(2) . . . . ?
S1 Fe1 N1 C15 39.3(2) . . . . ?
S2 Fe1 N1 C15 -53.7(2) . . . . ?
S2 Fe1 N1 C15 124.9(2) 2 . . . ?
S3 Fe1 N1 C15 147.9(2) . . . . ?
N2 Fe1 N1 C16 105.1(2) . . . . ?
S1 Fe1 N1 C16 -82.8(2) . . . . ?
S2 Fe1 N1 C16 -175.9(2) . . . . ?
S2 Fe1 N1 C16 2.8(4) 2 . . . ?
S3 Fe1 N1 C16 25.8(2) . . . . ?
N1 Fe1 N2 C25 72.8(2) . . . . ?
S1 Fe1 N2 C25 17.4(6) . . . . ?
S2 Fe1 N2 C25 -27.9(2) . . . . ?
S2 Fe1 N2 C25 -123.7(2) 2 . . . ?
S3 Fe1 N2 C25 151.2(2) . . . . ?
N1 Fe1 N2 C26 -62.7(2) . . . . ?
S1 Fe1 N2 C26 -118.1(4) . . . . ?
S2 Fe1 N2 C26 -163.5(2) . . . . ?
S2 Fe1 N2 C26 100.7(2) 2 . . . ?
S3 Fe1 N2 C26 15.7(2) . . . . ?
Fe1 S1 C10 C15 27.6(2) . . . . ?
Fe1 S1 C10 C11 -150.5(3) . . . . ?
C15 C10 C11 C12 -0.5(5) . . . . ?
S1 C10 C11 C12 177.7(3) . . . . ?
C10 C11 C12 C13 0.6(5) . . . . ?
C11 C12 C13 C14 0.0(5) . . . . ?
C12 C13 C14 C15 -0.7(5) . . . . ?
C13 C14 C15 C10 0.9(5) . . . . ?
C13 C14 C15 N1 -179.8(3) . . . . ?
C11 C10 C15 C14 -0.3(4) . . . . ?
S1 C10 C15 C14 -178.5(2) . . . . ?
C11 C10 C15 N1 -179.6(3) . . . . ?
S1 C10 C15 N1 2.2(4) . . . . ?
C16 N1 C15 C14 -91.6(4) . . . . ?
Fe1 N1 C15 C14 146.0(2) . . . . ?
C16 N1 C15 C10 87.7(3) . . . . ?
Fe1 N1 C15 C10 -34.7(3) . . . . ?
C15 N1 C16 C17 -176.2(3) . . . . ?
Fe1 N1 C16 C17 -56.5(3) . . . . ?
N1 C16 C17 S3 60.1(4) . . . . ?
C27 S3 C17 C16 -130.8(3) . . . . ?
Fe1 S3 C17 C16 -32.5(3) . . . . ?
Fe1 S2 C20 C21 163.3(2) . . . . ?
Fe1 S2 C20 C21 -109.3(2) 2 . . . ?
Fe1 S2 C20 C25 -14.1(3) . . . . ?
Fe1 S2 C20 C25 73.3(3) 2 . . . ?
C25 C20 C21 C22 2.7(5) . . . . ?
S2 C20 C21 C22 -174.8(3) . . . . ?
C20 C21 C22 C23 0.0(5) . . . . ?
C21 C22 C23 C24 -2.5(5) . . . . ?
C22 C23 C24 C25 2.2(5) . . . . ?
C23 C24 C25 C20 0.5(5) . . . . ?
C23 C24 C25 N2 -177.0(3) . . . . ?
C21 C20 C25 C24 -2.9(5) . . . . ?
S2 C20 C25 C24 174.5(2) . . . . ?
C21 C20 C25 N2 174.8(3) . . . . ?
S2 C20 C25 N2 -7.8(4) . . . . ?
C26 N2 C25 C24 -19.1(4) . . . . ?
Fe1 N2 C25 C24 -154.2(2) . . . . ?
C26 N2 C25 C20 163.3(3) . . . . ?
Fe1 N2 C25 C20 28.2(3) . . . . ?
C25 N2 C26 C27 -179.0(3) . . . . ?
Fe1 N2 C26 C27 -44.1(3) . . . . ?
N2 C26 C27 S3 58.4(4) . . . . ?
C17 S3 C27 C26 61.1(3) . . . . ?
Fe1 S3 C27 C26 -39.3(3) . . . . ?
